data_7711148
loop_
_publ_author_name
'Ward, Jas S.'
'Mart\~onova, Jevgenija'
'Wilson, Laura M. E.'
'Kramer, Eric'
'Aav, Riina'
'Rissanen, Kari'

_publ_section_title
;
 Carbonyl Hypoiodites from Pivalic and Trimesic Acid and their Silver(I)
 Intermediates
;
_journal_name_full 'Dalton Transactions'
_journal_paper_doi 10.1039/D2DT01988D
_journal_year 2022
_chemical_formula_moiety 'C12 H19 I N2 O2'
_chemical_formula_sum 'C12 H19 I N2 O2'
_chemical_formula_weight 350.19
_space_group_crystal_system triclinic
_space_group_IT_number 2
_space_group_name_Hall '-P 1'
_space_group_name_H-M_alt 'P -1'
_atom_sites_solution_hydrogens geom
_atom_sites_solution_primary dual
_audit_creation_date 2021-02-10
_audit_creation_method
;
Olex2 1.2
(compiled 2018.05.29 svn.r3508 for OlexSys, GUI svn.r5506)
;
_audit_update_record
;
2022-05-18 deposited with the CCDC.	2022-09-05 downloaded from the CCDC.
;
_cell_angle_alpha 95.341(4)
_cell_angle_beta 91.077(4)
_cell_angle_gamma 107.447(4)
_cell_formula_units_Z 6
_cell_length_a 10.4936(5)
_cell_length_b 14.6196(7)
_cell_length_c 14.9627(7)
_cell_measurement_reflns_used 8187
_cell_measurement_temperature 120.00(10)
_cell_measurement_theta_max 76.6050
_cell_measurement_theta_min 3.1450
_cell_volume 2177.71(19)
_computing_cell_refinement 'CrysAlisPro 1.171.40.84a (Rigaku OD, 2020)'
_computing_data_collection 'CrysAlisPro 1.171.40.84a (Rigaku OD, 2020)'
_computing_data_reduction 'CrysAlisPro 1.171.40.84a (Rigaku OD, 2020)'
_computing_molecular_graphics 'Olex2 (Dolomanov et al., 2009)'
_computing_publication_material 'Olex2 (Dolomanov et al., 2009)'
_computing_structure_refinement 'ShelXL (Sheldrick, 2015)'
_computing_structure_solution 'ShelXT (Sheldrick, 2015)'
_diffrn_ambient_environment N~2~
_diffrn_ambient_temperature 120.00(10)
_diffrn_detector 'CCD plate'
_diffrn_detector_area_resol_mean 5.1977
_diffrn_detector_type Atlas
_diffrn_measured_fraction_theta_full 0.994
_diffrn_measured_fraction_theta_max 0.989
_diffrn_measurement_details
;
List of Runs (angles in degrees, time in seconds):

  # Type    Start    End  Width  t~exp~   \w     \q     \k     \f   Frames
#--------------------------------------------------------------------------
  1  \w   -116.00 -20.00   1.00    1.00    --  -41.65 -37.00-150.00   96
  2  \w    -74.00  33.00   1.00    1.00    --  -41.65  77.00   0.00  107
  3  \w     14.00 115.00   1.00    1.00    --   41.65  57.00 120.00  101
  4  \w     27.00  98.00   1.00    1.00    --   41.65-125.00-120.00   71
  5  \w     40.00 109.00   1.00    1.00    --  112.00-111.00 -60.00   69
  6  \w     37.00 109.00   1.00    1.00    --  112.00-111.00 150.00   72
  7  \w     36.00 137.00   1.00    1.00    --  112.00 -77.00 -30.00  101
  8  \w     37.00 140.00   1.00    1.00    --  112.00 -30.00 -30.00  103
  9  \w    124.00 178.00   1.00    1.00    --  112.00  77.00 150.00   54
 10  \w     40.00  90.00   1.00    1.00    --  112.00 -61.00-180.00   50
 11  \w    106.00 140.00   1.00    1.00    --  112.00 -61.00-180.00   34
 12  \w     99.00 177.00   1.00    1.00    --  112.00  45.00 -30.00   78
 13  \w    120.00 156.00   1.00    1.00    --  112.00 111.00 -90.00   36
 14  \w     36.00 106.00   1.00    1.00    --  112.00 -94.00-180.00   70
 15  \w     32.00 151.00   1.00    1.00    --  112.00 -15.00 150.00  119
;
_diffrn_measurement_device 'four-circle diffractometer'
_diffrn_measurement_device_type 'SuperNova, Dual, Cu at home/near, Atlas'
_diffrn_measurement_method '\w scans'
_diffrn_orient_matrix_type 'CrysAlisPro convention (1999,Acta A55,543-557)'
_diffrn_orient_matrix_UB_11 -0.1149525000
_diffrn_orient_matrix_UB_12 0.0452291000
_diffrn_orient_matrix_UB_13 -0.0017675000
_diffrn_orient_matrix_UB_21 -0.0025652000
_diffrn_orient_matrix_UB_22 -0.0092681000
_diffrn_orient_matrix_UB_23 -0.1034736000
_diffrn_orient_matrix_UB_31 -0.1025603000
_diffrn_orient_matrix_UB_32 -0.1010024000
_diffrn_orient_matrix_UB_33 -0.0030784000
_diffrn_radiation_monochromator mirror
_diffrn_radiation_probe x-ray
_diffrn_radiation_type CuK\a
_diffrn_radiation_wavelength 1.54184
_diffrn_reflns_av_R_equivalents 0.0428
_diffrn_reflns_av_unetI/netI 0.0516
_diffrn_reflns_Laue_measured_fraction_full 0.994
_diffrn_reflns_Laue_measured_fraction_max 0.989
_diffrn_reflns_limit_h_max 12
_diffrn_reflns_limit_h_min -12
_diffrn_reflns_limit_k_max 15
_diffrn_reflns_limit_k_min -18
_diffrn_reflns_limit_l_max 18
_diffrn_reflns_limit_l_min -18
_diffrn_reflns_number 14919
_diffrn_reflns_point_group_measured_fraction_full 0.994
_diffrn_reflns_point_group_measured_fraction_max 0.989
_diffrn_reflns_theta_full 67.684
_diffrn_reflns_theta_max 72.115
_diffrn_reflns_theta_min 2.970
_diffrn_source 'micro-focus sealed X-ray tube'
_diffrn_source_type 'SuperNova (Cu) X-ray Source'
_exptl_absorpt_coefficient_mu 17.287
_exptl_absorpt_correction_T_max 0.505
_exptl_absorpt_correction_T_min 0.040
_exptl_absorpt_correction_type analytical
_exptl_absorpt_process_details
;
CrysAlisPro 1.171.40.84a (Rigaku Oxford Diffraction, 2020)
Analytical numeric absorption correction using a multifaceted crystal
model based on expressions derived by R.C. Clark & J.S. Reid.
(Clark, R. C. & Reid, J. S. (1995). Acta Cryst. A51, 887-897)
Empirical absorption correction using spherical harmonics,
implemented in SCALE3 ABSPACK scaling algorithm.
;
_exptl_crystal_colour colourless
_exptl_crystal_colour_primary colourless
_exptl_crystal_density_diffrn 1.602
_exptl_crystal_description plate
_exptl_crystal_F_000 1044
_exptl_crystal_recrystallization_method 'Re-crystallisation from solvent: DCM/pentane'
_exptl_crystal_size_max 0.259
_exptl_crystal_size_mid 0.203
_exptl_crystal_size_min 0.041
_refine_diff_density_max 0.936
_refine_diff_density_min -0.949
_refine_diff_density_rms 0.129
_refine_ls_extinction_method none
_refine_ls_goodness_of_fit_ref 1.035
_refine_ls_hydrogen_treatment constr
_refine_ls_matrix_type full
_refine_ls_number_parameters 475
_refine_ls_number_reflns 8483
_refine_ls_number_restraints 0
_refine_ls_restrained_S_all 1.035
_refine_ls_R_factor_all 0.0410
_refine_ls_R_factor_gt 0.0362
_refine_ls_shift/su_max 0.003
_refine_ls_shift/su_mean 0.000
_refine_ls_structure_factor_coef Fsqd
_refine_ls_weighting_details 'w=1/[\s^2^(Fo^2^)+(0.0523P)^2^] where P=(Fo^2^+2Fc^2^)/3'
_refine_ls_weighting_scheme calc
_refine_ls_wR_factor_gt 0.0915
_refine_ls_wR_factor_ref 0.0969
_reflns_Friedel_coverage 0.000
_reflns_number_gt 7561
_reflns_number_total 8483
_reflns_threshold_expression 'I > 2\s(I)'
_cod_data_source_file d2dt01988d2.cif
_cod_data_source_block 2c
_cod_database_code 7711148
_shelxl_version_number 2014/6
_shelx_space_group_comment
;
The symmetry employed for this shelxl refinement is uniquely defined
by the following loop, which should always be used as a source of
symmetry information in preference to the above space-group names.
They are only intended as comments.
;
_reflns_odcompleteness_completeness 98.92
_reflns_odcompleteness_iscentric 1
_reflns_odcompleteness_theta 71.98
_olex2_refinement_description
;
1. Fixed Uiso
 At 1.2 times of:
  All C(H) groups
 At 1.5 times of:
  All C(H,H,H) groups
2.a Aromatic/amide H refined with riding coordinates:
 C2(H2), C3(H3), C5(H5), C6(H6), C22(H22), C23(H23), C25(H25), C26(H26),
 C42(H42), C43(H43), C45(H45), C46(H46)
2.b Idealised Me refined as rotating group:
 C8(H8A,H8B,H8C), C9(H9A,H9B,H9C), C15(H15A,H15B,H15C), C16(H16A,H16B,H16C),
 C17(H17A,H17B,H17C), C28(H28A,H28B,H28C), C29(H29A,H29B,H29C), C35(H35A,H35B,
 H35C), C36(H36A,H36B,H36C), C37(H37A,H37B,H37C), C48(H48A,H48B,H48C), C49(H49A,
 H49B,H49C), C55(H55A,H55B,H55C), C56(H56A,H56B,H56C), C57(H57A,H57B,H57C)
;
_ins_header
;
TITL OIE003_numabs_ana in P-1 
REM P-1 (#2 in standard setting)
CELL 1.54184  10.493586  14.619594  14.962680  95.3409  91.0769 107.4465
ZERR    6.00   0.000494   0.000683   0.000676   0.0038   0.0038   0.0042
LATT  1
SFAC C H N O S I
UNIT 84.00 120.00 6.00 18.00 6.00 6.00
TREF
HKLF 4
END
;
_olex2_submission_special_instructions 'No special instructions were received'
_oxdiff_exptl_absorpt_empirical_details
;
Empirical correction (ABSPACK) includes:
- Absorption correction using spherical harmonics
- Frame scaling
;
_oxdiff_exptl_absorpt_empirical_full_max 1.506
_oxdiff_exptl_absorpt_empirical_full_min 0.638

loop_
_space_group_symop_operation_xyz
'x, y, z'
'-x, -y, -z'

loop_
_atom_site_label
_atom_site_type_symbol
_atom_site_fract_x
_atom_site_fract_y
_atom_site_fract_z
_atom_site_U_iso_or_equiv
_atom_site_adp_type
_atom_site_occupancy
_atom_site_site_symmetry_order
_atom_site_calc_flag
_atom_site_refinement_flags_posn
_atom_site_refinement_flags_adp
_atom_site_refinement_flags_occupancy
_atom_site_disorder_assembly
_atom_site_disorder_group
I1 I 0.88441(2) 0.90284(2) 0.60126(2) 0.02485(8) Uani 1 1 d . . . . .
I2 I 0.82722(3) 0.41202(2) 0.40203(2) 0.02714(8) Uani 1 1 d . . . . .
I3 I 0.42926(2) 0.82304(2) 0.32969(2) 0.02377(7) Uani 1 1 d . . . . .
O11 O 0.8946(3) 1.0061(2) 0.7169(2) 0.0366(7) Uani 1 1 d . . . . .
O13 O 0.7260(3) 0.9034(2) 0.7797(2) 0.0359(7) Uani 1 1 d . . . . .
O31 O 0.9453(3) 0.3527(3) 0.30912(19) 0.0350(7) Uani 1 1 d . . . . .
O33 O 0.8344(4) 0.3817(3) 0.1908(2) 0.0423(8) Uani 1 1 d . . . . .
O51 O 0.4327(4) 0.7808(3) 0.1867(2) 0.0428(9) Uani 1 1 d . . . . .
O53 O 0.5842(4) 0.7055(3) 0.2013(2) 0.0458(9) Uani 1 1 d . . . . .
N1 N 0.9018(3) 0.8042(3) 0.4787(2) 0.0256(7) Uani 1 1 d . . . . .
N7 N 0.9670(4) 0.6398(3) 0.2510(2) 0.0315(8) Uani 1 1 d . . . . .
N21 N 0.7131(4) 0.4723(3) 0.5074(2) 0.0273(7) Uani 1 1 d . . . . .
N27 N 0.5076(4) 0.5821(2) 0.7035(2) 0.0271(7) Uani 1 1 d . . . . .
N41 N 0.4047(3) 0.8722(2) 0.4739(2) 0.0230(6) Uani 1 1 d . . . . .
N47 N 0.3408(3) 0.9578(3) 0.7389(2) 0.0258(7) Uani 1 1 d . . . . .
C2 C 0.8303(4) 0.7944(3) 0.4003(3) 0.0297(9) Uani 1 1 d . . . . .
H2 H 0.7656 0.8260 0.3985 0.036 Uiso 1 1 calc R . . . .
C3 C 0.8464(4) 0.7419(3) 0.3244(3) 0.0302(9) Uani 1 1 d . . . . .
H3 H 0.7933 0.7377 0.2728 0.036 Uiso 1 1 calc R . . . .
C4 C 0.9447(4) 0.6935(3) 0.3243(3) 0.0263(8) Uani 1 1 d . . . . .
C5 C 1.0202(4) 0.7033(3) 0.4064(3) 0.0271(8) Uani 1 1 d . . . . .
H5 H 1.0864 0.6733 0.4100 0.033 Uiso 1 1 calc R . . . .
C6 C 0.9952(4) 0.7572(3) 0.4801(3) 0.0270(8) Uani 1 1 d . . . . .
H6 H 1.0447 0.7618 0.5335 0.032 Uiso 1 1 calc R . . . .
C8 C 0.8892(6) 0.6268(4) 0.1662(3) 0.0427(12) Uani 1 1 d . . . . .
H8A H 0.8050 0.6376 0.1776 0.064 Uiso 1 1 calc GR . . . .
H8B H 0.8740 0.5622 0.1385 0.064 Uiso 1 1 calc GR . . . .
H8C H 0.9376 0.6718 0.1269 0.064 Uiso 1 1 calc GR . . . .
C9 C 1.0780(5) 0.5988(4) 0.2522(3) 0.0404(11) Uani 1 1 d . . . . .
H9A H 1.1606 0.6497 0.2649 0.061 Uiso 1 1 calc GR . . . .
H9B H 1.0804 0.5644 0.1947 0.061 Uiso 1 1 calc GR . . . .
H9C H 1.0658 0.5553 0.2978 0.061 Uiso 1 1 calc GR . . . .
C12 C 0.8167(4) 0.9774(3) 0.7831(3) 0.0234(8) Uani 1 1 d . . . . .
C14 C 0.8543(4) 1.0506(3) 0.8682(2) 0.0249(8) Uani 1 1 d . . . . .
C15 C 0.8262(5) 1.1437(3) 0.8476(3) 0.0312(9) Uani 1 1 d . . . . .
H15A H 0.8741 1.1674 0.7963 0.047 Uiso 1 1 calc GR . . . .
H15B H 0.8548 1.1912 0.8986 0.047 Uiso 1 1 calc GR . . . .
H15C H 0.7320 1.1308 0.8351 0.047 Uiso 1 1 calc GR . . . .
C16 C 1.0037(4) 1.0729(3) 0.8931(3) 0.0316(9) Uani 1 1 d . . . . .
H16A H 1.0222 1.0145 0.9047 0.047 Uiso 1 1 calc GR . . . .
H16B H 1.0272 1.1182 0.9459 0.047 Uiso 1 1 calc GR . . . .
H16C H 1.0552 1.0999 0.8443 0.047 Uiso 1 1 calc GR . . . .
C17 C 0.7718(5) 1.0084(4) 0.9457(3) 0.0339(10) Uani 1 1 d . . . . .
H17A H 0.6785 0.9959 0.9303 0.051 Uiso 1 1 calc GR . . . .
H17B H 0.7966 1.0535 0.9986 0.051 Uiso 1 1 calc GR . . . .
H17C H 0.7884 0.9493 0.9571 0.051 Uiso 1 1 calc GR . . . .
C22 C 0.7134(4) 0.5649(3) 0.5127(3) 0.0298(9) Uani 1 1 d . . . . .
H22 H 0.7597 0.6041 0.4710 0.036 Uiso 1 1 calc R . . . .
C23 C 0.6485(4) 0.6032(3) 0.5767(3) 0.0293(9) Uani 1 1 d . . . . .
H23 H 0.6535 0.6679 0.5787 0.035 Uiso 1 1 calc R . . . .
C24 C 0.5742(4) 0.5468(3) 0.6399(3) 0.0237(8) Uani 1 1 d . . . . .
C25 C 0.5748(4) 0.4493(3) 0.6337(3) 0.0264(8) Uani 1 1 d . . . . .
H25 H 0.5288 0.4082 0.6742 0.032 Uiso 1 1 calc R . . . .
C26 C 0.6436(4) 0.4166(3) 0.5678(3) 0.0282(8) Uani 1 1 d . . . . .
H26 H 0.6425 0.3526 0.5645 0.034 Uiso 1 1 calc R . . . .
C28 C 0.5193(5) 0.6852(3) 0.7144(3) 0.0360(10) Uani 1 1 d . . . . .
H28A H 0.6111 0.7222 0.7278 0.054 Uiso 1 1 calc GR . . . .
H28B H 0.4660 0.6979 0.7627 0.054 Uiso 1 1 calc GR . . . .
H28C H 0.4882 0.7030 0.6597 0.054 Uiso 1 1 calc GR . . . .
C29 C 0.4242(5) 0.5209(3) 0.7637(3) 0.0355(10) Uani 1 1 d . . . . .
H29A H 0.3694 0.4629 0.7300 0.053 Uiso 1 1 calc GR . . . .
H29B H 0.3681 0.5542 0.7933 0.053 Uiso 1 1 calc GR . . . .
H29C H 0.4796 0.5050 0.8077 0.053 Uiso 1 1 calc GR . . . .
C32 C 0.9220(4) 0.3534(3) 0.2238(3) 0.0264(8) Uani 1 1 d . . . . .
C34 C 1.0163(5) 0.3138(3) 0.1646(3) 0.0295(9) Uani 1 1 d . . . . .
C35 C 0.9703(6) 0.2046(4) 0.1650(4) 0.0493(13) Uani 1 1 d . . . . .
H35A H 0.9786 0.1886 0.2252 0.074 Uiso 1 1 calc GR . . . .
H35B H 1.0249 0.1771 0.1269 0.074 Uiso 1 1 calc GR . . . .
H35C H 0.8786 0.1793 0.1433 0.074 Uiso 1 1 calc GR . . . .
C36 C 1.1592(5) 0.3535(4) 0.2039(3) 0.0464(13) Uani 1 1 d . . . . .
H36A H 1.1874 0.4226 0.2067 0.070 Uiso 1 1 calc GR . . . .
H36B H 1.2170 0.3286 0.1664 0.070 Uiso 1 1 calc GR . . . .
H36C H 1.1635 0.3344 0.2632 0.070 Uiso 1 1 calc GR . . . .
C37 C 1.0089(6) 0.3402(4) 0.0694(3) 0.0448(12) Uani 1 1 d . . . . .
H37A H 0.9197 0.3111 0.0438 0.067 Uiso 1 1 calc GR . . . .
H37B H 1.0704 0.3172 0.0339 0.067 Uiso 1 1 calc GR . . . .
H37C H 1.0319 0.4090 0.0703 0.067 Uiso 1 1 calc GR . . . .
C42 C 0.3081(4) 0.9136(3) 0.4938(3) 0.0258(8) Uani 1 1 d . . . . .
H42 H 0.2549 0.9224 0.4469 0.031 Uiso 1 1 calc R . . . .
C43 C 0.2850(4) 0.9433(3) 0.5801(3) 0.0251(8) Uani 1 1 d . . . . .
H43 H 0.2170 0.9712 0.5905 0.030 Uiso 1 1 calc R . . . .
C44 C 0.3637(4) 0.9318(3) 0.6531(3) 0.0235(8) Uani 1 1 d . . . . .
C45 C 0.4681(4) 0.8921(3) 0.6307(3) 0.0252(8) Uani 1 1 d . . . . .
H45 H 0.5262 0.8853 0.6756 0.030 Uiso 1 1 calc R . . . .
C46 C 0.4830(4) 0.8640(3) 0.5427(3) 0.0243(8) Uani 1 1 d . . . . .
H46 H 0.5516 0.8375 0.5298 0.029 Uiso 1 1 calc R . . . .
C48 C 0.2465(4) 1.0113(3) 0.7589(3) 0.0299(9) Uani 1 1 d . . . . .
H48A H 0.2806 1.0747 0.7399 0.045 Uiso 1 1 calc GR . . . .
H48B H 0.2345 1.0163 0.8224 0.045 Uiso 1 1 calc GR . . . .
H48C H 0.1622 0.9782 0.7276 0.045 Uiso 1 1 calc GR . . . .
C49 C 0.4287(5) 0.9510(4) 0.8131(3) 0.0350(10) Uani 1 1 d . . . . .
H49A H 0.4396 0.8879 0.8081 0.053 Uiso 1 1 calc GR . . . .
H49B H 0.3901 0.9623 0.8691 0.053 Uiso 1 1 calc GR . . . .
H49C H 0.5144 0.9984 0.8107 0.053 Uiso 1 1 calc GR . . . .
C52 C 0.5060(4) 0.7300(3) 0.1564(3) 0.0260(8) Uani 1 1 d . . . . .
C54 C 0.4823(5) 0.6989(4) 0.0536(3) 0.0336(10) Uani 1 1 d . . . . .
C55 C 0.3507(6) 0.6161(5) 0.0415(3) 0.0525(14) Uani 1 1 d . . . . .
H55A H 0.3574 0.5650 0.0753 0.079 Uiso 1 1 calc GR . . . .
H55B H 0.3335 0.5926 -0.0210 0.079 Uiso 1 1 calc GR . . . .
H55C H 0.2789 0.6390 0.0626 0.079 Uiso 1 1 calc GR . . . .
C56 C 0.4680(8) 0.7821(5) 0.0043(3) 0.0596(17) Uani 1 1 d . . . . .
H56A H 0.3982 0.8048 0.0295 0.089 Uiso 1 1 calc GR . . . .
H56B H 0.4461 0.7604 -0.0583 0.089 Uiso 1 1 calc GR . . . .
H56C H 0.5508 0.8336 0.0105 0.089 Uiso 1 1 calc GR . . . .
C57 C 0.5946(6) 0.6629(5) 0.0174(4) 0.0562(16) Uani 1 1 d . . . . .
H57A H 0.6767 0.7151 0.0227 0.084 Uiso 1 1 calc GR . . . .
H57B H 0.5741 0.6383 -0.0446 0.084 Uiso 1 1 calc GR . . . .
H57C H 0.6042 0.6125 0.0513 0.084 Uiso 1 1 calc GR . . . .

loop_
_atom_site_aniso_label
_atom_site_aniso_U_11
_atom_site_aniso_U_22
_atom_site_aniso_U_33
_atom_site_aniso_U_23
_atom_site_aniso_U_13
_atom_site_aniso_U_12
I1 0.02455(14) 0.02668(14) 0.02278(12) -0.00113(9) -0.00140(9) 0.00822(10)
I2 0.02880(14) 0.03317(15) 0.02063(12) 0.00302(9) 0.00118(9) 0.01111(11)
I3 0.02713(14) 0.02325(13) 0.02169(12) 0.00186(8) -0.00206(9) 0.00913(10)
O11 0.0445(19) 0.0282(16) 0.0288(14) -0.0055(12) 0.0055(13) 0.0010(14)
O13 0.0330(17) 0.0317(17) 0.0365(16) -0.0053(13) 0.0043(13) 0.0027(14)
O31 0.0365(17) 0.054(2) 0.0219(13) 0.0021(13) 0.0012(12) 0.0244(16)
O33 0.046(2) 0.064(2) 0.0268(15) -0.0017(15) -0.0063(14) 0.0353(19)
O51 0.058(2) 0.065(2) 0.0216(13) -0.0058(14) -0.0052(14) 0.046(2)
O53 0.051(2) 0.063(2) 0.0364(17) -0.0012(16) -0.0069(15) 0.040(2)
N1 0.0248(17) 0.0294(18) 0.0214(14) -0.0007(13) -0.0041(13) 0.0079(14)
N7 0.038(2) 0.0307(19) 0.0224(15) -0.0002(13) 0.0037(14) 0.0064(16)
N21 0.0293(19) 0.0295(18) 0.0247(15) 0.0049(13) 0.0060(13) 0.0105(15)
N27 0.0297(18) 0.0231(17) 0.0284(16) 0.0032(13) 0.0042(14) 0.0073(14)
N41 0.0205(16) 0.0263(16) 0.0226(14) 0.0054(12) -0.0011(12) 0.0068(13)
N47 0.0244(17) 0.0290(18) 0.0235(15) 0.0022(13) -0.0004(13) 0.0075(14)
C2 0.028(2) 0.033(2) 0.031(2) 0.0048(17) -0.0040(17) 0.0123(18)
C3 0.031(2) 0.031(2) 0.0247(18) 0.0044(16) -0.0056(16) 0.0039(18)
C4 0.028(2) 0.0235(19) 0.0227(17) 0.0003(14) 0.0013(15) 0.0020(17)
C5 0.023(2) 0.028(2) 0.0294(19) 0.0001(16) 0.0002(16) 0.0084(17)
C6 0.023(2) 0.030(2) 0.0269(18) -0.0033(15) -0.0041(15) 0.0087(17)
C8 0.061(3) 0.043(3) 0.0184(18) -0.0034(17) -0.0001(19) 0.009(2)
C9 0.034(2) 0.036(2) 0.044(2) -0.010(2) 0.012(2) 0.003(2)
C12 0.0219(19) 0.025(2) 0.0263(18) 0.0011(15) -0.0008(14) 0.0131(17)
C14 0.027(2) 0.028(2) 0.0218(17) -0.0007(15) -0.0020(15) 0.0121(17)
C15 0.036(2) 0.029(2) 0.031(2) -0.0030(16) -0.0042(17) 0.0151(19)
C16 0.022(2) 0.042(3) 0.031(2) -0.0037(18) -0.0027(16) 0.0129(19)
C17 0.032(2) 0.045(3) 0.0231(18) 0.0036(17) 0.0015(16) 0.010(2)
C22 0.030(2) 0.028(2) 0.0301(19) 0.0076(16) 0.0068(17) 0.0051(18)
C23 0.033(2) 0.0171(18) 0.036(2) 0.0030(15) 0.0018(17) 0.0034(17)
C24 0.0212(19) 0.0245(19) 0.0258(17) 0.0020(14) -0.0035(15) 0.0077(16)
C25 0.029(2) 0.027(2) 0.0256(18) 0.0083(15) 0.0044(16) 0.0092(17)
C26 0.033(2) 0.026(2) 0.0263(18) 0.0029(15) 0.0026(16) 0.0100(18)
C28 0.038(3) 0.026(2) 0.045(2) -0.0002(18) 0.008(2) 0.013(2)
C29 0.041(3) 0.038(2) 0.031(2) 0.0037(18) 0.0075(19) 0.017(2)
C32 0.026(2) 0.026(2) 0.0263(18) -0.0024(15) -0.0025(15) 0.0087(17)
C34 0.034(2) 0.035(2) 0.0214(17) -0.0035(16) 0.0007(16) 0.0160(19)
C35 0.061(4) 0.038(3) 0.048(3) -0.006(2) 0.005(3) 0.018(3)
C36 0.034(3) 0.066(4) 0.041(3) -0.006(2) 0.002(2) 0.021(3)
C37 0.059(3) 0.058(3) 0.028(2) 0.005(2) 0.005(2) 0.033(3)
C42 0.024(2) 0.027(2) 0.0260(18) 0.0025(15) -0.0048(15) 0.0063(17)
C43 0.0216(19) 0.0254(19) 0.0265(18) 0.0007(15) -0.0030(15) 0.0052(16)
C44 0.025(2) 0.0197(18) 0.0251(18) 0.0028(14) 0.0030(15) 0.0051(16)
C45 0.023(2) 0.0239(19) 0.0272(18) 0.0016(14) -0.0045(15) 0.0062(16)
C46 0.027(2) 0.0216(19) 0.0279(18) 0.0046(14) -0.0009(15) 0.0114(16)
C48 0.026(2) 0.036(2) 0.0290(19) 0.0017(17) 0.0044(16) 0.0128(18)
C49 0.033(2) 0.051(3) 0.0238(19) 0.0036(18) -0.0009(17) 0.018(2)
C52 0.026(2) 0.027(2) 0.0276(19) 0.0028(15) 0.0044(15) 0.0116(17)
C54 0.040(3) 0.041(2) 0.0241(19) -0.0004(17) 0.0018(17) 0.020(2)
C55 0.049(3) 0.063(3) 0.035(2) -0.015(2) -0.007(2) 0.008(3)
C56 0.099(5) 0.065(4) 0.031(2) 0.018(2) 0.019(3) 0.046(4)
C57 0.060(4) 0.080(4) 0.040(3) -0.007(3) 0.007(2) 0.042(3)

loop_
_atom_type_symbol
_atom_type_description
_atom_type_scat_dispersion_real
_atom_type_scat_dispersion_imag
_atom_type_scat_source
C C 0.0181 0.0091 'International Tables Vol C Tables 4.2.6.8 and 6.1.1.4'
H H 0.0000 0.0000 'International Tables Vol C Tables 4.2.6.8 and 6.1.1.4'
I I -0.3257 6.8362 'International Tables Vol C Tables 4.2.6.8 and 6.1.1.4'
N N 0.0311 0.0180 'International Tables Vol C Tables 4.2.6.8 and 6.1.1.4'
O O 0.0492 0.0322 'International Tables Vol C Tables 4.2.6.8 and 6.1.1.4'

loop_
_exptl_crystal_face_index_h
_exptl_crystal_face_index_k
_exptl_crystal_face_index_l
_exptl_crystal_face_perp_dist
-1 0 10 0.0197
1 0 -10 0.0217
-7 1 0 0.1016
7 -1 0 0.1076
0 -9 1 0.1036
0 9 -1 0.0996
-2 -7 -2 0.1140
0 -8 -4 0.0986
0 8 5 0.0835

loop_
_geom_angle_atom_site_label_1
_geom_angle_atom_site_label_2
_geom_angle_atom_site_label_3
_geom_angle
_geom_angle_site_symmetry_1
_geom_angle_site_symmetry_3
_geom_angle_publ_flag
O11 I1 N1 172.73(13) . . ?
O31 I2 N21 175.86(12) . . ?
O51 I3 N41 173.32(12) . . ?
C12 O11 I1 117.8(3) . . ?
C32 O31 I2 118.0(3) . . ?
C52 O51 I3 121.7(3) . . ?
C2 N1 I1 123.6(3) . . ?
C2 N1 C6 116.8(3) . . ?
C6 N1 I1 119.4(2) . . ?
C4 N7 C8 121.9(4) . . ?
C4 N7 C9 120.5(4) . . ?
C8 N7 C9 117.4(4) . . ?
C22 N21 I2 121.5(3) . . ?
C22 N21 C26 117.6(4) . . ?
C26 N21 I2 120.9(3) . . ?
C24 N27 C28 120.5(4) . . ?
C24 N27 C29 121.6(4) . . ?
C29 N27 C28 117.9(4) . . ?
C42 N41 I3 119.6(2) . . ?
C46 N41 I3 123.4(3) . . ?
C46 N41 C42 117.1(3) . . ?
C44 N47 C48 120.9(3) . . ?
C44 N47 C49 120.8(4) . . ?
C48 N47 C49 117.1(3) . . ?
N1 C2 H2 117.7 . . ?
C3 C2 N1 124.6(4) . . ?
C3 C2 H2 117.7 . . ?
C2 C3 H3 120.3 . . ?
C2 C3 C4 119.4(4) . . ?
C4 C3 H3 120.3 . . ?
N7 C4 C3 122.9(4) . . ?
N7 C4 C5 120.7(4) . . ?
C3 C4 C5 116.4(4) . . ?
C4 C5 H5 120.1 . . ?
C6 C5 C4 119.8(4) . . ?
C6 C5 H5 120.1 . . ?
N1 C6 C5 123.0(4) . . ?
N1 C6 H6 118.5 . . ?
C5 C6 H6 118.5 . . ?
N7 C8 H8A 109.5 . . ?
N7 C8 H8B 109.5 . . ?
N7 C8 H8C 109.5 . . ?
H8A C8 H8B 109.5 . . ?
H8A C8 H8C 109.5 . . ?
H8B C8 H8C 109.5 . . ?
N7 C9 H9A 109.5 . . ?
N7 C9 H9B 109.5 . . ?
N7 C9 H9C 109.5 . . ?
H9A C9 H9B 109.5 . . ?
H9A C9 H9C 109.5 . . ?
H9B C9 H9C 109.5 . . ?
O11 C12 C14 112.1(3) . . ?
O13 C12 O11 125.2(4) . . ?
O13 C12 C14 122.7(4) . . ?
C15 C14 C12 108.7(3) . . ?
C16 C14 C12 109.3(3) . . ?
C16 C14 C15 109.1(4) . . ?
C17 C14 C12 109.7(4) . . ?
C17 C14 C15 110.1(4) . . ?
C17 C14 C16 109.8(3) . . ?
C14 C15 H15A 109.5 . . ?
C14 C15 H15B 109.5 . . ?
C14 C15 H15C 109.5 . . ?
H15A C15 H15B 109.5 . . ?
H15A C15 H15C 109.5 . . ?
H15B C15 H15C 109.5 . . ?
C14 C16 H16A 109.5 . . ?
C14 C16 H16B 109.5 . . ?
C14 C16 H16C 109.5 . . ?
H16A C16 H16B 109.5 . . ?
H16A C16 H16C 109.5 . . ?
H16B C16 H16C 109.5 . . ?
C14 C17 H17A 109.5 . . ?
C14 C17 H17B 109.5 . . ?
C14 C17 H17C 109.5 . . ?
H17A C17 H17B 109.5 . . ?
H17A C17 H17C 109.5 . . ?
H17B C17 H17C 109.5 . . ?
N21 C22 H22 118.8 . . ?
N21 C22 C23 122.5(4) . . ?
C23 C22 H22 118.8 . . ?
C22 C23 H23 119.4 . . ?
C22 C23 C24 121.2(4) . . ?
C24 C23 H23 119.4 . . ?
N27 C24 C23 122.7(4) . . ?
N27 C24 C25 121.5(4) . . ?
C23 C24 C25 115.8(4) . . ?
C24 C25 H25 120.3 . . ?
C26 C25 C24 119.4(4) . . ?
C26 C25 H25 120.3 . . ?
N21 C26 C25 123.5(4) . . ?
N21 C26 H26 118.2 . . ?
C25 C26 H26 118.2 . . ?
N27 C28 H28A 109.5 . . ?
N27 C28 H28B 109.5 . . ?
N27 C28 H28C 109.5 . . ?
H28A C28 H28B 109.5 . . ?
H28A C28 H28C 109.5 . . ?
H28B C28 H28C 109.5 . . ?
N27 C29 H29A 109.5 . . ?
N27 C29 H29B 109.5 . . ?
N27 C29 H29C 109.5 . . ?
H29A C29 H29B 109.5 . . ?
H29A C29 H29C 109.5 . . ?
H29B C29 H29C 109.5 . . ?
O31 C32 C34 113.3(4) . . ?
O33 C32 O31 125.1(4) . . ?
O33 C32 C34 121.6(4) . . ?
C35 C34 C32 107.1(4) . . ?
C36 C34 C32 110.2(3) . . ?
C36 C34 C35 108.9(4) . . ?
C37 C34 C32 110.4(4) . . ?
C37 C34 C35 110.1(4) . . ?
C37 C34 C36 110.1(4) . . ?
C34 C35 H35A 109.5 . . ?
C34 C35 H35B 109.5 . . ?
C34 C35 H35C 109.5 . . ?
H35A C35 H35B 109.5 . . ?
H35A C35 H35C 109.5 . . ?
H35B C35 H35C 109.5 . . ?
C34 C36 H36A 109.5 . . ?
C34 C36 H36B 109.5 . . ?
C34 C36 H36C 109.5 . . ?
H36A C36 H36B 109.5 . . ?
H36A C36 H36C 109.5 . . ?
H36B C36 H36C 109.5 . . ?
C34 C37 H37A 109.5 . . ?
C34 C37 H37B 109.5 . . ?
C34 C37 H37C 109.5 . . ?
H37A C37 H37B 109.5 . . ?
H37A C37 H37C 109.5 . . ?
H37B C37 H37C 109.5 . . ?
N41 C42 H42 118.5 . . ?
N41 C42 C43 122.9(4) . . ?
C43 C42 H42 118.5 . . ?
C42 C43 H43 119.8 . . ?
C42 C43 C44 120.4(4) . . ?
C44 C43 H43 119.8 . . ?
N47 C44 C43 121.7(4) . . ?
N47 C44 C45 122.4(4) . . ?
C43 C44 C45 115.9(4) . . ?
C44 C45 H45 120.2 . . ?
C46 C45 C44 119.6(4) . . ?
C46 C45 H45 120.2 . . ?
N41 C46 C45 124.1(4) . . ?
N41 C46 H46 118.0 . . ?
C45 C46 H46 118.0 . . ?
N47 C48 H48A 109.5 . . ?
N47 C48 H48B 109.5 . . ?
N47 C48 H48C 109.5 . . ?
H48A C48 H48B 109.5 . . ?
H48A C48 H48C 109.5 . . ?
H48B C48 H48C 109.5 . . ?
N47 C49 H49A 109.5 . . ?
N47 C49 H49B 109.5 . . ?
N47 C49 H49C 109.5 . . ?
H49A C49 H49B 109.5 . . ?
H49A C49 H49C 109.5 . . ?
H49B C49 H49C 109.5 . . ?
O51 C52 C54 113.3(4) . . ?
O53 C52 O51 125.1(4) . . ?
O53 C52 C54 121.6(4) . . ?
C55 C54 C52 106.3(4) . . ?
C56 C54 C52 110.4(4) . . ?
C56 C54 C55 109.2(5) . . ?
C57 C54 C52 110.6(4) . . ?
C57 C54 C55 109.1(5) . . ?
C57 C54 C56 111.1(5) . . ?
C54 C55 H55A 109.5 . . ?
C54 C55 H55B 109.5 . . ?
C54 C55 H55C 109.5 . . ?
H55A C55 H55B 109.5 . . ?
H55A C55 H55C 109.5 . . ?
H55B C55 H55C 109.5 . . ?
C54 C56 H56A 109.5 . . ?
C54 C56 H56B 109.5 . . ?
C54 C56 H56C 109.5 . . ?
H56A C56 H56B 109.5 . . ?
H56A C56 H56C 109.5 . . ?
H56B C56 H56C 109.5 . . ?
C54 C57 H57A 109.5 . . ?
C54 C57 H57B 109.5 . . ?
C54 C57 H57C 109.5 . . ?
H57A C57 H57B 109.5 . . ?
H57A C57 H57C 109.5 . . ?
H57B C57 H57C 109.5 . . ?

loop_
_geom_bond_atom_site_label_1
_geom_bond_atom_site_label_2
_geom_bond_distance
_geom_bond_site_symmetry_2
_geom_bond_publ_flag
I1 O11 2.166(3) . ?
I1 N1 2.270(3) . ?
I2 O31 2.169(3) . ?
I2 N21 2.267(3) . ?
I3 O51 2.175(3) . ?
I3 N41 2.255(3) . ?
O11 C12 1.314(5) . ?
O13 C12 1.204(5) . ?
O31 C32 1.297(5) . ?
O33 C32 1.228(5) . ?
O51 C52 1.280(5) . ?
O53 C52 1.206(5) . ?
N1 C2 1.353(5) . ?
N1 C6 1.356(5) . ?
N7 C4 1.355(5) . ?
N7 C8 1.460(5) . ?
N7 C9 1.461(6) . ?
N21 C22 1.348(6) . ?
N21 C26 1.349(5) . ?
N27 C24 1.345(5) . ?
N27 C28 1.468(5) . ?
N27 C29 1.445(6) . ?
N41 C42 1.352(5) . ?
N41 C46 1.342(5) . ?
N47 C44 1.351(5) . ?
N47 C48 1.453(5) . ?
N47 C49 1.459(5) . ?
C2 H2 0.9300 . ?
C2 C3 1.353(6) . ?
C3 H3 0.9300 . ?
C3 C4 1.415(6) . ?
C4 C5 1.421(5) . ?
C5 H5 0.9300 . ?
C5 C6 1.371(5) . ?
C6 H6 0.9300 . ?
C8 H8A 0.9600 . ?
C8 H8B 0.9600 . ?
C8 H8C 0.9600 . ?
C9 H9A 0.9600 . ?
C9 H9B 0.9600 . ?
C9 H9C 0.9600 . ?
C12 C14 1.548(5) . ?
C14 C15 1.534(6) . ?
C14 C16 1.533(5) . ?
C14 C17 1.525(6) . ?
C15 H15A 0.9600 . ?
C15 H15B 0.9600 . ?
C15 H15C 0.9600 . ?
C16 H16A 0.9600 . ?
C16 H16B 0.9600 . ?
C16 H16C 0.9600 . ?
C17 H17A 0.9600 . ?
C17 H17B 0.9600 . ?
C17 H17C 0.9600 . ?
C22 H22 0.9300 . ?
C22 C23 1.359(6) . ?
C23 H23 0.9300 . ?
C23 C24 1.404(6) . ?
C24 C25 1.421(6) . ?
C25 H25 0.9300 . ?
C25 C26 1.367(6) . ?
C26 H26 0.9300 . ?
C28 H28A 0.9600 . ?
C28 H28B 0.9600 . ?
C28 H28C 0.9600 . ?
C29 H29A 0.9600 . ?
C29 H29B 0.9600 . ?
C29 H29C 0.9600 . ?
C32 C34 1.542(6) . ?
C34 C35 1.524(7) . ?
C34 C36 1.520(6) . ?
C34 C37 1.516(6) . ?
C35 H35A 0.9600 . ?
C35 H35B 0.9600 . ?
C35 H35C 0.9600 . ?
C36 H36A 0.9600 . ?
C36 H36B 0.9600 . ?
C36 H36C 0.9600 . ?
C37 H37A 0.9600 . ?
C37 H37B 0.9600 . ?
C37 H37C 0.9600 . ?
C42 H42 0.9300 . ?
C42 C43 1.374(5) . ?
C43 H43 0.9300 . ?
C43 C44 1.410(5) . ?
C44 C45 1.417(6) . ?
C45 H45 0.9300 . ?
C45 C46 1.369(5) . ?
C46 H46 0.9300 . ?
C48 H48A 0.9600 . ?
C48 H48B 0.9600 . ?
C48 H48C 0.9600 . ?
C49 H49A 0.9600 . ?
C49 H49B 0.9600 . ?
C49 H49C 0.9600 . ?
C52 C54 1.557(5) . ?
C54 C55 1.533(7) . ?
C54 C56 1.523(7) . ?
C54 C57 1.518(7) . ?
C55 H55A 0.9600 . ?
C55 H55B 0.9600 . ?
C55 H55C 0.9600 . ?
C56 H56A 0.9600 . ?
C56 H56B 0.9600 . ?
C56 H56C 0.9600 . ?
C57 H57A 0.9600 . ?
C57 H57B 0.9600 . ?
C57 H57C 0.9600 . ?

loop_
_exptl_oxdiff_crystal_face_indexfrac_h
_exptl_oxdiff_crystal_face_indexfrac_k
_exptl_oxdiff_crystal_face_indexfrac_l
_exptl_oxdiff_crystal_face_x
_exptl_oxdiff_crystal_face_y
_exptl_oxdiff_crystal_face_z
-0.7009 0.3293 9.6220 0.0785 -0.9969 0.0090
0.7009 -0.3293 -9.6220 -0.0785 0.9969 -0.0090
-6.5782 0.5571 -0.4867 0.7822 0.0621 0.6199
6.5782 -0.5571 0.4867 -0.7822 -0.0621 -0.6199
0.1709 -9.1209 1.1357 -0.4342 -0.0334 0.9002
-0.1709 9.1209 -1.1357 0.4342 0.0334 -0.9002
-1.9899 -6.9988 -1.9988 -0.0843 0.2768 0.9171
0.0105 -7.9995 -3.9979 -0.3559 0.4878 0.8192
-0.0112 8.0000 4.9971 0.3543 -0.5912 -0.8223
